data_7709713
loop_
_publ_author_name
'Dudkin, Semyon V.'
'Chuprin, Alexander S.'
'Belova, Svetlana'
'Vologzhanina, Anna V. V.'
'Zubavichus, Yan V.'
'Kaletina, Polina M.'
'Shundrina, Inna'
'Bagryanskaya, Elena'
'Voloshin, Yan Z.'

_publ_section_title
;
 Hybrid Iron(II) Phthalocyaninoclathrochelates with Terminal Reactive
 Vinyl Group and their Organo-Inorganic Polymeric Derivatives: Synthetic
 Approaches, X-ray Structures and Copolymerization with Styrene
;
_journal_name_full 'Dalton Transactions'
_journal_paper_doi 10.1039/D1DT04187H
_journal_year 2022
_chemical_formula_moiety 'C52 H41 B Fe N14 O6 Zr, 1.5(C H Cl3)'
_chemical_formula_sum 'C54.5 H43.5 B Cl6 Fe N14 O6 Zr'
_chemical_formula_weight 1361.11
_space_group_crystal_system triclinic
_space_group_IT_number 2
_space_group_name_Hall '-P 1'
_space_group_name_H-M_alt 'P -1'
_atom_sites_solution_hydrogens geom
_audit_creation_date 2020-06-17
_audit_creation_method
;
Olex2 1.2
(compiled 2018.05.29 svn.r3508 for OlexSys, GUI svn.r5506)
;
_audit_update_record
;
2020-06-23 deposited with the CCDC.	2022-03-09 downloaded from the CCDC.
;
_cell_angle_alpha 73.63(3)
_cell_angle_beta 87.99(3)
_cell_angle_gamma 76.02(3)
_cell_formula_units_Z 2
_cell_length_a 13.061(3)
_cell_length_b 13.926(3)
_cell_length_c 17.455(4)
_cell_measurement_reflns_used 695
_cell_measurement_temperature 100
_cell_measurement_theta_max 27.96
_cell_measurement_theta_min 3.89
_cell_volume 2954.1(13)
_computing_molecular_graphics 'Olex2 (Dolomanov et al., 2009)'
_computing_publication_material 'Olex2 (Dolomanov et al., 2009)'
_computing_structure_refinement 'XL (Sheldrick, 2008)'
_diffrn_ambient_temperature 100
_diffrn_measured_fraction_theta_full 0.997
_diffrn_measured_fraction_theta_max 0.996
_diffrn_measurement_device_type 'Mar CCD'
_diffrn_measurement_method 'phi scans'
_diffrn_radiation_type synchrotron
_diffrn_radiation_wavelength 0.80246
_diffrn_reflns_av_R_equivalents 0.0732
_diffrn_reflns_av_unetI/netI 0.0597
_diffrn_reflns_Laue_measured_fraction_full 0.997
_diffrn_reflns_Laue_measured_fraction_max 0.996
_diffrn_reflns_limit_h_max 16
_diffrn_reflns_limit_h_min -16
_diffrn_reflns_limit_k_max 17
_diffrn_reflns_limit_k_min -17
_diffrn_reflns_limit_l_max 22
_diffrn_reflns_limit_l_min -22
_diffrn_reflns_number 64452
_diffrn_reflns_point_group_measured_fraction_full 0.997
_diffrn_reflns_point_group_measured_fraction_max 0.996
_diffrn_reflns_theta_full 28.782
_diffrn_reflns_theta_max 30.735
_diffrn_reflns_theta_min 3.240
_diffrn_source synchrotron
_exptl_absorpt_coefficient_mu 0.943
_exptl_absorpt_correction_T_max 0.913
_exptl_absorpt_correction_T_min 0.844
_exptl_absorpt_correction_type multi-scan
_exptl_absorpt_process_details SCALA
_exptl_crystal_colour red
_exptl_crystal_colour_primary red
_exptl_crystal_density_diffrn 1.530
_exptl_crystal_description plate
_exptl_crystal_F_000 1379
_exptl_crystal_recrystallization_method 'Re-crystallisation from solvent: chloroform'
_exptl_crystal_size_max 0.26
_exptl_crystal_size_mid 0.23
_exptl_crystal_size_min 0.08
_refine_diff_density_max 3.736
_refine_diff_density_min -1.598
_refine_diff_density_rms 0.138
_refine_ls_extinction_coef 0.0224(9)
_refine_ls_extinction_expression Fc^*^=kFc[1+0.001xFc^2^\l^3^/sin(2\q)]^-1/4^
_refine_ls_extinction_method SHELXL
_refine_ls_goodness_of_fit_ref 1.046
_refine_ls_hydrogen_treatment constr
_refine_ls_matrix_type full
_refine_ls_number_parameters 755
_refine_ls_number_reflns 12733
_refine_ls_number_restraints 0
_refine_ls_restrained_S_all 1.046
_refine_ls_R_factor_all 0.0828
_refine_ls_R_factor_gt 0.0802
_refine_ls_shift/su_max 0.002
_refine_ls_shift/su_mean 0.000
_refine_ls_structure_factor_coef Fsqd
_refine_ls_weighting_details 'w=1/[\s^2^(Fo^2^)+(0.0100P)^2^+21.0000P] where P=(Fo^2^+2Fc^2^)/3'
_refine_ls_weighting_scheme calc
_refine_ls_wR_factor_gt 0.1771
_refine_ls_wR_factor_ref 0.1785
_reflns_Friedel_coverage 0.000
_reflns_number_gt 11881
_reflns_number_total 12733
_reflns_threshold_expression 'I > 2\s(I)'
_cod_data_source_file d1dt04187h2.cif
_cod_data_source_block sd206_chcl3
_cod_original_cell_volume 2953.9(12)
_cod_original_formula_sum 'C54.50 H43.50 B Cl6 Fe N14 O6 Zr'
_cod_database_code 7709713
_shelxl_version_number 2014-3
_shelx_space_group_comment
;
The symmetry employed for this shelxl refinement is uniquely defined
by the following loop, which should always be used as a source of
symmetry information in preference to the above space-group names.
They are only intended as comments.
;
_shelx_estimated_absorpt_t_max 0.928
_shelx_estimated_absorpt_t_min 0.792
_olex2_refinement_description
;
1. Fixed Uiso
 At 1.2 times of:
  All C(H) groups, All C(H,H) groups
 At 1.5 times of:
  All C(H,H,H) groups
2. Others
 Fixed Sof: Cl7S(0.5) Cl8S(0.5) Cl9S(0.5) C3S(0.5) H3S(0.5)
3.a Ternary CH refined with riding coordinates:
 C1S(H1S), C3S(H3S)
3.b Aromatic/amide H refined with riding coordinates:
 C14(H14), C15(H15), C17(H17), C18(H18), C19(H19), C23(H23), C24(H24),
 C25(H25), C26(H26), C31(H31), C32(H32), C33(H33), C34(H34), C39(H39), C40(H40),
  C41(H41), C42(H42), C47(H47), C48(H48), C49(H49), C50(H50)
3.c X=CH2 refined with riding coordinates:
 C20(H20A,H20B)
3.d Idealised Me refined as rotating group:
 C1(H1A,H1B,H1C), C4(H4A,H4B,H4C), C5(H5A,H5B,H5C), C8(H8A,H8B,H8C), C9(H9A,
 H9B,H9C), C12(H12A,H12B,H12C)
;
_olex2_submission_special_instructions 'No special instructions were received'

loop_
_space_group_symop_operation_xyz
'x, y, z'
'-x, -y, -z'

loop_
_atom_site_label
_atom_site_type_symbol
_atom_site_fract_x
_atom_site_fract_y
_atom_site_fract_z
_atom_site_U_iso_or_equiv
_atom_site_adp_type
_atom_site_occupancy
_atom_site_site_symmetry_order
_atom_site_calc_flag
_atom_site_refinement_flags_posn
_atom_site_refinement_flags_adp
_atom_site_refinement_flags_occupancy
_atom_site_disorder_assembly
_atom_site_disorder_group
Zr1 Zr 0.08596(3) 0.50815(3) 0.18111(2) 0.02540(14) Uani 1 1 d . . . . .
Fe1 Fe 0.30500(5) 0.40501(5) 0.34213(3) 0.02483(17) Uani 1 1 d . . . . .
O1 O 0.4016(3) 0.4204(3) 0.48380(18) 0.0303(7) Uani 1 1 d . . . . .
O2 O 0.0779(3) 0.4679(3) 0.30686(18) 0.0310(7) Uani 1 1 d . . . . .
O3 O 0.5254(3) 0.3574(3) 0.39047(18) 0.0289(7) Uani 1 1 d . . . . .
O4 O 0.2087(3) 0.5722(3) 0.20094(18) 0.0271(7) Uani 1 1 d . . . . .
O5 O 0.4218(3) 0.2435(3) 0.47323(18) 0.0312(7) Uani 1 1 d . . . . .
O6 O 0.2076(3) 0.3704(3) 0.20690(18) 0.0288(7) Uani 1 1 d . . . . .
N1 N 0.3124(3) 0.4509(3) 0.4346(2) 0.0289(8) Uani 1 1 d . . . . .
N2 N 0.1593(3) 0.4631(3) 0.3555(2) 0.0289(9) Uani 1 1 d . . . . .
N3 N 0.4486(3) 0.4105(3) 0.3308(2) 0.0270(8) Uani 1 1 d . . . . .
N4 N 0.2968(3) 0.5195(3) 0.2483(2) 0.0269(8) Uani 1 1 d . . . . .
N5 N 0.3540(3) 0.2685(3) 0.4077(2) 0.0300(9) Uani 1 1 d . . . . .
N6 N 0.2642(3) 0.3276(3) 0.2781(2) 0.0281(8) Uani 1 1 d . . . . .
N7 N -0.0621(3) 0.6203(3) 0.2003(2) 0.0271(8) Uani 1 1 d . . . . .
N8 N -0.0133(3) 0.7821(3) 0.1406(2) 0.0316(9) Uani 1 1 d . . . . .
N9 N 0.0760(3) 0.6509(3) 0.0782(2) 0.0258(8) Uani 1 1 d . . . . .
N10 N 0.1851(3) 0.5748(3) -0.0156(2) 0.0292(8) Uani 1 1 d . . . . .
N11 N 0.0979(3) 0.4510(3) 0.0722(2) 0.0266(8) Uani 1 1 d . . . . .
N12 N 0.0424(3) 0.2913(3) 0.1266(2) 0.0280(8) Uani 1 1 d . . . . .
N13 N -0.0391(3) 0.4183(3) 0.1955(2) 0.0272(8) Uani 1 1 d . . . . .
N14 N -0.1623(3) 0.5012(3) 0.2779(2) 0.0282(8) Uani 1 1 d . . . . .
C1 C 0.2251(4) 0.5564(4) 0.5225(3) 0.0355(11) Uani 1 1 d . . . . .
H1A H 0.1841 0.5243 0.5661 0.053 Uiso 1 1 calc GR . . . .
H1B H 0.1921 0.6303 0.5027 0.053 Uiso 1 1 calc GR . . . .
H1C H 0.2973 0.5466 0.5422 0.053 Uiso 1 1 calc GR . . . .
C2 C 0.2278(4) 0.5076(4) 0.4562(3) 0.0304(10) Uani 1 1 d . . . . .
C3 C 0.1372(4) 0.5197(4) 0.4059(3) 0.0304(10) Uani 1 1 d . . . . .
C4 C 0.0309(4) 0.5866(5) 0.4098(3) 0.0387(12) Uani 1 1 d . . . . .
H4A H 0.0213 0.6510 0.3665 0.058 Uiso 1 1 calc GR . . . .
H4B H 0.0245 0.6022 0.4613 0.058 Uiso 1 1 calc GR . . . .
H4C H -0.0232 0.5509 0.4041 0.058 Uiso 1 1 calc GR . . . .
C5 C 0.5799(4) 0.5079(5) 0.2670(3) 0.0379(12) Uani 1 1 d . . . . .
H5A H 0.6068 0.5013 0.3204 0.057 Uiso 1 1 calc GR . . . .
H5B H 0.5736 0.5786 0.2333 0.057 Uiso 1 1 calc GR . . . .
H5C H 0.6288 0.4597 0.2433 0.057 Uiso 1 1 calc GR . . . .
C6 C 0.4752(4) 0.4841(4) 0.2731(3) 0.0288(10) Uani 1 1 d . . . . .
C7 C 0.3849(4) 0.5437(4) 0.2198(3) 0.0289(10) Uani 1 1 d . . . . .
C8 C 0.3873(4) 0.6256(5) 0.1432(3) 0.0380(12) Uani 1 1 d . . . . .
H8A H 0.3499 0.6129 0.1007 0.057 Uiso 1 1 calc GR . . . .
H8B H 0.4607 0.6242 0.1288 0.057 Uiso 1 1 calc GR . . . .
H8C H 0.3528 0.6933 0.1500 0.057 Uiso 1 1 calc GR . . . .
C9 C 0.3955(6) 0.0817(5) 0.4229(4) 0.0526(17) Uani 1 1 d . . . . .
H9A H 0.4721 0.0707 0.4170 0.079 Uiso 1 1 calc GR . . . .
H9B H 0.3691 0.0371 0.3980 0.079 Uiso 1 1 calc GR . . . .
H9C H 0.3799 0.0650 0.4798 0.079 Uiso 1 1 calc GR . . . .
C10 C 0.3437(5) 0.1908(4) 0.3835(3) 0.0359(11) Uani 1 1 d . . . . .
C11 C 0.2818(4) 0.2278(4) 0.3081(3) 0.0338(11) Uani 1 1 d . . . . .
C12 C 0.2437(6) 0.1594(5) 0.2696(4) 0.0479(15) Uani 1 1 d . . . . .
H12A H 0.1704 0.1593 0.2836 0.072 Uiso 1 1 calc GR . . . .
H12B H 0.2880 0.0891 0.2884 0.072 Uiso 1 1 calc GR . . . .
H12C H 0.2475 0.1849 0.2114 0.072 Uiso 1 1 calc GR . . . .
C13 C 0.5684(4) 0.2850(4) 0.5381(3) 0.0292(10) Uani 1 1 d . . . . .
C14 C 0.6416(5) 0.1916(5) 0.5465(4) 0.0451(14) Uani 1 1 d . . . . .
H14 H 0.6345 0.1507 0.5126 0.054 Uiso 1 1 calc R . . . .
C15 C 0.7250(5) 0.1557(5) 0.6027(4) 0.0533(17) Uani 1 1 d . . . . .
H15 H 0.7742 0.0919 0.6060 0.064 Uiso 1 1 calc R . . . .
C16 C 0.7366(5) 0.2134(4) 0.6543(3) 0.0393(12) Uani 1 1 d . . . . .
C17 C 0.6626(5) 0.3037(4) 0.6481(3) 0.0385(12) Uani 1 1 d . . . . .
H17 H 0.6683 0.3432 0.6835 0.046 Uiso 1 1 calc R . . . .
C18 C 0.5793(4) 0.3396(4) 0.5919(3) 0.0367(12) Uani 1 1 d . . . . .
H18 H 0.5290 0.4023 0.5901 0.044 Uiso 1 1 calc R . . . .
C19 C 0.8236(5) 0.1816(5) 0.7157(4) 0.0526(16) Uani 1 1 d . . . . .
H19 H 0.8288 0.2317 0.7418 0.063 Uiso 1 1 calc R . . . .
C20 C 0.8946(7) 0.0926(7) 0.7386(6) 0.090(3) Uani 1 1 d . . . . .
H20A H 0.8937 0.0393 0.7148 0.108 Uiso 1 1 calc R . . . .
H20B H 0.9465 0.0820 0.7789 0.108 Uiso 1 1 calc R . . . .
C21 C -0.1389(4) 0.5931(4) 0.2525(3) 0.0277(9) Uani 1 1 d . . . . .
C22 C -0.1968(4) 0.6819(4) 0.2775(3) 0.0307(10) Uani 1 1 d . . . . .
C23 C -0.2796(4) 0.6965(4) 0.3287(3) 0.0351(11) Uani 1 1 d . . . . .
H23 H -0.3106 0.6414 0.3552 0.042 Uiso 1 1 calc R . . . .
C24 C -0.3150(5) 0.7925(5) 0.3399(4) 0.0479(15) Uani 1 1 d . . . . .
H24 H -0.3707 0.8036 0.3753 0.058 Uiso 1 1 calc R . . . .
C25 C -0.2705(6) 0.8750(5) 0.2998(4) 0.0562(18) Uani 1 1 d . . . . .
H25 H -0.2975 0.9410 0.3080 0.067 Uiso 1 1 calc R . . . .
C26 C -0.1880(5) 0.8614(5) 0.2486(3) 0.0445(13) Uani 1 1 d . . . . .
H26 H -0.1573 0.9166 0.2219 0.053 Uiso 1 1 calc R . . . .
C27 C -0.1522(4) 0.7645(4) 0.2380(3) 0.0323(10) Uani 1 1 d . . . . .
C28 C -0.0691(4) 0.7230(4) 0.1888(3) 0.0298(10) Uani 1 1 d . . . . .
C29 C 0.0527(4) 0.7477(4) 0.0888(3) 0.0294(10) Uani 1 1 d . . . . .
C30 C 0.1092(4) 0.8139(4) 0.0318(3) 0.0297(10) Uani 1 1 d . . . . .
C31 C 0.1163(5) 0.9147(5) 0.0202(3) 0.0401(12) Uani 1 1 d . . . . .
H31 H 0.0801 0.9552 0.0529 0.048 Uiso 1 1 calc R . . . .
C32 C 0.1781(5) 0.9538(5) -0.0407(4) 0.0464(14) Uani 1 1 d . . . . .
H32 H 0.1824 1.0234 -0.0515 0.056 Uiso 1 1 calc R . . . .
C33 C 0.2344(5) 0.8930(5) -0.0869(3) 0.0419(13) Uani 1 1 d . . . . .
H33 H 0.2776 0.9220 -0.1274 0.050 Uiso 1 1 calc R . . . .
C34 C 0.2293(4) 0.7918(4) -0.0755(3) 0.0347(11) Uani 1 1 d . . . . .
H34 H 0.2671 0.7510 -0.1075 0.042 Uiso 1 1 calc R . . . .
C35 C 0.1656(4) 0.7526(4) -0.0143(3) 0.0302(10) Uani 1 1 d . . . . .
C36 C 0.1430(4) 0.6521(4) 0.0153(3) 0.0281(10) Uani 1 1 d . . . . .
C37 C 0.1620(4) 0.4832(4) 0.0104(2) 0.0281(10) Uani 1 1 d . . . . .
C38 C 0.2048(4) 0.3995(4) -0.0245(3) 0.0295(10) Uani 1 1 d . . . . .
C39 C 0.2770(4) 0.3910(4) -0.0844(3) 0.0338(11) Uani 1 1 d . . . . .
H39 H 0.3042 0.4478 -0.1131 0.041 Uiso 1 1 calc R . . . .
C40 C 0.3075(4) 0.2963(4) -0.1002(3) 0.0343(11) Uani 1 1 d . . . . .
H40 H 0.3578 0.2875 -0.1398 0.041 Uiso 1 1 calc R . . . .
C41 C 0.2655(4) 0.2128(4) -0.0589(3) 0.0354(11) Uani 1 1 d . . . . .
H41 H 0.2879 0.1490 -0.0714 0.043 Uiso 1 1 calc R . . . .
C42 C 0.1921(4) 0.2218(4) -0.0003(3) 0.0317(10) Uani 1 1 d . . . . .
H42 H 0.1628 0.1658 0.0271 0.038 Uiso 1 1 calc R . . . .
C43 C 0.1632(4) 0.3162(4) 0.0165(3) 0.0297(10) Uani 1 1 d . . . . .
C44 C 0.0954(4) 0.3516(4) 0.0760(3) 0.0275(9) Uani 1 1 d . . . . .
C45 C -0.0218(4) 0.3248(4) 0.1792(3) 0.0283(10) Uani 1 1 d . . . . .
C46 C -0.0844(4) 0.2611(4) 0.2314(3) 0.0301(10) Uani 1 1 d . . . . .
C47 C -0.0886(4) 0.1592(4) 0.2424(3) 0.0364(11) Uani 1 1 d . . . . .
H47 H -0.0481 0.1186 0.2114 0.044 Uiso 1 1 calc R . . . .
C48 C -0.1543(5) 0.1191(4) 0.3007(3) 0.0399(12) Uani 1 1 d . . . . .
H48 H -0.1579 0.0494 0.3104 0.048 Uiso 1 1 calc R . . . .
C49 C -0.2159(4) 0.1804(4) 0.3458(3) 0.0382(12) Uani 1 1 d . . . . .
H49 H -0.2607 0.1514 0.3849 0.046 Uiso 1 1 calc R . . . .
C50 C -0.2121(4) 0.2826(4) 0.3339(3) 0.0330(10) Uani 1 1 d . . . . .
H50 H -0.2540 0.3240 0.3639 0.040 Uiso 1 1 calc R . . . .
C51 C -0.1452(4) 0.3219(4) 0.2767(3) 0.0297(10) Uani 1 1 d . . . . .
C52 C -0.1165(4) 0.4217(4) 0.2515(3) 0.0283(10) Uani 1 1 d . . . . .
B1 B 0.4766(4) 0.3276(5) 0.4700(3) 0.0281(11) Uani 1 1 d . . . . .
Cl1S Cl 0.43189(19) 0.23080(18) 0.09896(13) 0.0798(6) Uani 1 1 d . . . . .
Cl2S Cl 0.52006(19) 0.40397(16) 0.08745(12) 0.0746(6) Uani 1 1 d . . . . .
Cl3S Cl 0.55615(14) 0.23360(16) 0.23069(9) 0.0579(4) Uani 1 1 d . . . . .
C1S C 0.4668(5) 0.3073(5) 0.1522(4) 0.0481(14) Uani 1 1 d . . . . .
H1S H 0.4015 0.3415 0.1750 0.058 Uiso 1 1 calc R . . . .
Cl7S Cl 0.4382(3) 0.8928(3) 0.03937(19) 0.0563(8) Uani 0.5 1 d . . P . .
Cl8S Cl 0.5241(3) 0.9294(3) 0.1761(2) 0.0694(11) Uani 0.5 1 d . . P . .
Cl9S Cl 0.3004(3) 0.9533(3) 0.15775(19) 0.0593(9) Uani 0.5 1 d . . P . .
C3S C 0.4160(11) 0.9624(12) 0.1062(8) 0.059(4) Uani 0.5 1 d . . P . .
H3S H 0.4076 1.0364 0.0754 0.071 Uiso 0.5 1 calc R . P . .

loop_
_atom_site_aniso_label
_atom_site_aniso_U_11
_atom_site_aniso_U_22
_atom_site_aniso_U_33
_atom_site_aniso_U_23
_atom_site_aniso_U_13
_atom_site_aniso_U_12
Zr1 0.0257(2) 0.0398(3) 0.01267(19) -0.00858(16) -0.00101(14) -0.00997(17)
Fe1 0.0254(3) 0.0385(4) 0.0122(3) -0.0083(2) -0.0012(2) -0.0093(3)
O1 0.0264(17) 0.048(2) 0.0187(15) -0.0137(14) -0.0082(12) -0.0062(15)
O2 0.0263(17) 0.057(2) 0.0142(14) -0.0120(14) -0.0021(12) -0.0148(15)
O3 0.0262(17) 0.0444(19) 0.0146(14) -0.0064(13) -0.0045(12) -0.0071(14)
O4 0.0250(16) 0.0394(18) 0.0172(14) -0.0065(13) -0.0066(12) -0.0095(14)
O5 0.0345(18) 0.0425(19) 0.0158(14) -0.0037(13) -0.0099(13) -0.0115(15)
O6 0.0334(18) 0.0381(18) 0.0150(14) -0.0077(13) -0.0064(12) -0.0075(14)
N1 0.025(2) 0.046(2) 0.0153(17) -0.0077(16) -0.0032(14) -0.0073(17)
N2 0.028(2) 0.048(2) 0.0126(16) -0.0087(16) -0.0019(14) -0.0132(18)
N3 0.030(2) 0.040(2) 0.0108(15) -0.0078(15) -0.0045(14) -0.0072(17)
N4 0.0225(19) 0.042(2) 0.0181(17) -0.0118(16) -0.0042(14) -0.0057(16)
N5 0.032(2) 0.045(2) 0.0146(17) -0.0077(16) -0.0043(15) -0.0129(18)
N6 0.030(2) 0.039(2) 0.0137(16) -0.0052(15) -0.0069(14) -0.0076(17)
N7 0.027(2) 0.038(2) 0.0150(16) -0.0070(15) 0.0000(14) -0.0064(16)
N8 0.035(2) 0.044(2) 0.0197(18) -0.0114(17) 0.0029(16) -0.0136(18)
N9 0.029(2) 0.036(2) 0.0131(16) -0.0059(15) -0.0021(14) -0.0101(16)
N10 0.033(2) 0.040(2) 0.0155(17) -0.0077(16) -0.0019(15) -0.0081(17)
N11 0.030(2) 0.039(2) 0.0127(16) -0.0079(15) -0.0007(14) -0.0101(17)
N12 0.030(2) 0.040(2) 0.0167(17) -0.0106(16) 0.0037(15) -0.0103(17)
N13 0.0251(19) 0.041(2) 0.0203(17) -0.0114(16) 0.0007(15) -0.0132(17)
N14 0.030(2) 0.039(2) 0.0163(17) -0.0088(16) -0.0017(15) -0.0083(17)
C1 0.037(3) 0.051(3) 0.020(2) -0.017(2) -0.0011(19) -0.004(2)
C2 0.031(2) 0.044(3) 0.016(2) -0.0104(19) -0.0010(17) -0.007(2)
C3 0.030(2) 0.046(3) 0.0147(19) -0.0094(19) 0.0003(17) -0.007(2)
C4 0.034(3) 0.062(4) 0.019(2) -0.017(2) -0.0001(19) -0.002(2)
C5 0.032(3) 0.056(3) 0.024(2) -0.004(2) -0.0063(19) -0.014(2)
C6 0.029(2) 0.042(3) 0.0157(19) -0.0082(18) 0.0002(17) -0.009(2)
C7 0.030(2) 0.040(3) 0.0165(19) -0.0061(18) -0.0011(17) -0.011(2)
C8 0.033(3) 0.055(3) 0.024(2) -0.001(2) -0.003(2) -0.017(2)
C9 0.073(5) 0.038(3) 0.041(3) -0.003(2) -0.027(3) -0.009(3)
C10 0.046(3) 0.038(3) 0.026(2) -0.009(2) -0.007(2) -0.014(2)
C11 0.039(3) 0.040(3) 0.023(2) -0.010(2) -0.009(2) -0.008(2)
C12 0.068(4) 0.039(3) 0.037(3) -0.009(2) -0.025(3) -0.012(3)
C13 0.029(2) 0.041(3) 0.017(2) -0.0083(18) -0.0022(17) -0.009(2)
C14 0.048(3) 0.047(3) 0.043(3) -0.023(3) -0.019(3) -0.001(3)
C15 0.055(4) 0.045(3) 0.058(4) -0.023(3) -0.030(3) 0.006(3)
C16 0.041(3) 0.047(3) 0.033(3) -0.012(2) -0.013(2) -0.012(2)
C17 0.044(3) 0.049(3) 0.026(2) -0.016(2) -0.009(2) -0.009(2)
C18 0.040(3) 0.046(3) 0.025(2) -0.015(2) -0.007(2) -0.005(2)
C19 0.054(4) 0.058(4) 0.044(3) -0.016(3) -0.021(3) -0.006(3)
C20 0.092(6) 0.075(5) 0.096(6) -0.044(5) -0.068(6) 0.025(5)
C21 0.029(2) 0.040(3) 0.0148(19) -0.0079(18) -0.0007(17) -0.0089(19)
C22 0.035(3) 0.042(3) 0.017(2) -0.0102(19) 0.0012(18) -0.012(2)
C23 0.041(3) 0.045(3) 0.023(2) -0.012(2) 0.007(2) -0.015(2)
C24 0.058(4) 0.052(3) 0.040(3) -0.021(3) 0.022(3) -0.017(3)
C25 0.080(5) 0.049(4) 0.049(4) -0.025(3) 0.037(3) -0.026(3)
C26 0.059(4) 0.045(3) 0.036(3) -0.018(2) 0.016(3) -0.019(3)
C27 0.037(3) 0.042(3) 0.020(2) -0.0115(19) 0.0041(19) -0.012(2)
C28 0.034(3) 0.041(3) 0.0156(19) -0.0091(18) 0.0010(17) -0.011(2)
C29 0.031(2) 0.044(3) 0.0150(19) -0.0086(18) 0.0003(17) -0.012(2)
C30 0.032(2) 0.040(3) 0.020(2) -0.0112(19) 0.0019(18) -0.012(2)
C31 0.048(3) 0.046(3) 0.032(3) -0.014(2) 0.008(2) -0.019(3)
C32 0.058(4) 0.048(3) 0.041(3) -0.017(3) 0.015(3) -0.023(3)
C33 0.050(3) 0.048(3) 0.032(3) -0.012(2) 0.014(2) -0.021(3)
C34 0.038(3) 0.044(3) 0.026(2) -0.013(2) 0.003(2) -0.013(2)
C35 0.032(2) 0.041(3) 0.018(2) -0.0086(19) -0.0020(18) -0.010(2)
C36 0.026(2) 0.040(3) 0.020(2) -0.0092(18) -0.0029(17) -0.0103(19)
C37 0.030(2) 0.042(3) 0.0136(18) -0.0086(18) -0.0030(17) -0.010(2)
C38 0.032(2) 0.043(3) 0.0156(19) -0.0087(18) -0.0025(17) -0.011(2)
C39 0.034(3) 0.049(3) 0.021(2) -0.013(2) 0.0007(19) -0.011(2)
C40 0.036(3) 0.049(3) 0.021(2) -0.014(2) 0.0024(19) -0.011(2)
C41 0.037(3) 0.049(3) 0.025(2) -0.017(2) 0.000(2) -0.012(2)
C42 0.036(3) 0.041(3) 0.022(2) -0.0118(19) -0.0007(19) -0.012(2)
C43 0.031(2) 0.043(3) 0.016(2) -0.0099(19) -0.0041(17) -0.008(2)
C44 0.028(2) 0.040(3) 0.0152(19) -0.0111(18) -0.0019(17) -0.0075(19)
C45 0.029(2) 0.040(3) 0.020(2) -0.0142(19) 0.0016(17) -0.012(2)
C46 0.030(2) 0.040(3) 0.019(2) -0.0060(19) -0.0019(18) -0.010(2)
C47 0.040(3) 0.041(3) 0.028(2) -0.010(2) 0.000(2) -0.010(2)
C48 0.041(3) 0.040(3) 0.037(3) -0.006(2) 0.004(2) -0.013(2)
C49 0.038(3) 0.047(3) 0.027(2) -0.006(2) 0.005(2) -0.013(2)
C50 0.031(3) 0.045(3) 0.024(2) -0.010(2) -0.0005(19) -0.011(2)
C51 0.030(2) 0.041(3) 0.018(2) -0.0083(19) -0.0027(17) -0.010(2)
C52 0.028(2) 0.042(3) 0.0159(19) -0.0070(18) -0.0031(17) -0.011(2)
B1 0.028(3) 0.041(3) 0.017(2) -0.008(2) -0.0032(19) -0.009(2)
Cl1S 0.0866(15) 0.0895(15) 0.0716(12) -0.0372(11) -0.0311(11) -0.0151(12)
Cl2S 0.0918(15) 0.0670(12) 0.0593(11) -0.0155(9) 0.0354(10) -0.0157(10)
Cl3S 0.0523(9) 0.0884(12) 0.0332(7) -0.0238(8) -0.0026(6) -0.0091(8)
C1S 0.050(4) 0.059(4) 0.035(3) -0.018(3) 0.007(3) -0.008(3)
Cl7S 0.061(2) 0.068(2) 0.0422(15) -0.0266(15) -0.0021(14) -0.0067(16)
Cl8S 0.067(2) 0.088(3) 0.056(2) -0.0402(19) -0.0148(17) 0.0026(19)
Cl9S 0.068(2) 0.068(2) 0.0398(15) -0.0230(15) 0.0010(14) -0.0041(17)
C3S 0.055(8) 0.068(9) 0.043(7) -0.011(6) -0.018(6) 0.003(7)

loop_
_atom_type_symbol
_atom_type_description
_atom_type_scat_dispersion_real
_atom_type_scat_dispersion_imag
_atom_type_scat_source
C C 0.0050 0.0020 'International Tables Vol C Tables 4.2.6.8 and 6.1.1.4'
H H 0.0000 0.0000 'International Tables Vol C Tables 4.2.6.8 and 6.1.1.4'
B B 0.0020 0.0010 'International Tables Vol C Tables 4.2.6.8 and 6.1.1.4'
Cl Cl 0.1484 0.1585 'International Tables Vol C Tables 4.2.6.8 and 6.1.1.4'
Fe Fe 0.3680 1.0610 'International Tables Vol C Tables 4.2.6.8 and 6.1.1.4'
N N 0.0090 0.0040 'International Tables Vol C Tables 4.2.6.8 and 6.1.1.4'
O O 0.0150 0.0080 'International Tables Vol C Tables 4.2.6.8 and 6.1.1.4'
Zr Zr -1.6180 0.7240 'International Tables Vol C Tables 4.2.6.8 and 6.1.1.4'

loop_
_geom_angle_atom_site_label_1
_geom_angle_atom_site_label_2
_geom_angle_atom_site_label_3
_geom_angle
_geom_angle_site_symmetry_1
_geom_angle_site_symmetry_3
_geom_angle_publ_flag
O2 Zr1 O6 82.42(13) . . ?
O2 Zr1 N7 77.26(14) . . ?
O2 Zr1 N9 138.54(14) . . ?
O2 Zr1 N11 145.67(15) . . ?
O2 Zr1 N13 81.11(13) . . ?
O4 Zr1 O2 83.89(13) . . ?
O4 Zr1 O6 82.75(13) . . ?
O4 Zr1 N7 104.34(14) . . ?
O4 Zr1 N9 73.68(13) . . ?
O4 Zr1 N11 115.86(14) . . ?
O4 Zr1 N13 164.49(13) . . ?
O6 Zr1 N7 157.51(13) . . ?
O6 Zr1 N9 127.11(14) . . ?
O6 Zr1 N11 73.33(13) . . ?
O6 Zr1 N13 91.33(14) . . ?
N9 Zr1 N7 75.26(14) . . ?
N11 Zr1 N7 120.03(14) . . ?
N11 Zr1 N9 75.70(14) . . ?
N11 Zr1 N13 75.64(14) . . ?
N13 Zr1 N7 76.20(15) . . ?
N13 Zr1 N9 120.76(14) . . ?
N1 Fe1 N2 78.33(17) . . ?
N1 Fe1 N4 108.99(17) . . ?
N1 Fe1 N6 157.00(18) . . ?
N2 Fe1 N4 86.95(17) . . ?
N2 Fe1 N6 89.75(17) . . ?
N3 Fe1 N1 85.11(17) . . ?
N3 Fe1 N2 152.97(18) . . ?
N3 Fe1 N4 78.37(17) . . ?
N3 Fe1 N6 112.49(17) . . ?
N4 Fe1 N6 89.68(16) . . ?
N5 Fe1 N1 87.93(17) . . ?
N5 Fe1 N2 113.20(18) . . ?
N5 Fe1 N3 87.11(18) . . ?
N5 Fe1 N4 156.39(17) . . ?
N5 Fe1 N6 78.70(17) . . ?
N1 O1 B1 111.5(3) . . ?
N2 O2 Zr1 122.7(3) . . ?
N3 O3 B1 110.9(3) . . ?
N4 O4 Zr1 124.9(3) . . ?
N5 O5 B1 111.5(3) . . ?
N6 O6 Zr1 124.3(3) . . ?
O1 N1 Fe1 122.9(3) . . ?
C2 N1 Fe1 119.4(3) . . ?
C2 N1 O1 117.6(4) . . ?
O2 N2 Fe1 125.1(3) . . ?
C3 N2 Fe1 117.5(3) . . ?
C3 N2 O2 116.1(4) . . ?
O3 N3 Fe1 122.9(3) . . ?
C6 N3 Fe1 119.9(3) . . ?
C6 N3 O3 115.3(4) . . ?
O4 N4 Fe1 126.1(3) . . ?
C7 N4 Fe1 118.8(3) . . ?
C7 N4 O4 114.6(4) . . ?
O5 N5 Fe1 122.8(3) . . ?
C10 N5 Fe1 120.3(3) . . ?
C10 N5 O5 115.3(4) . . ?
O6 N6 Fe1 124.6(3) . . ?
C11 N6 Fe1 117.8(3) . . ?
C11 N6 O6 117.1(4) . . ?
C21 N7 Zr1 124.1(3) . . ?
C28 N7 Zr1 123.5(3) . . ?
C28 N7 C21 107.8(4) . . ?
C28 N8 C29 121.9(5) . . ?
C29 N9 Zr1 121.9(3) . . ?
C29 N9 C36 107.4(4) . . ?
C36 N9 Zr1 121.8(3) . . ?
C37 N10 C36 122.1(4) . . ?
C37 N11 Zr1 121.5(3) . . ?
C44 N11 Zr1 122.3(3) . . ?
C44 N11 C37 107.5(4) . . ?
C45 N12 C44 122.0(4) . . ?
C45 N13 Zr1 122.4(3) . . ?
C45 N13 C52 108.2(4) . . ?
C52 N13 Zr1 123.4(3) . . ?
C52 N14 C21 123.3(4) . . ?
H1A C1 H1B 109.5 . . ?
H1A C1 H1C 109.5 . . ?
H1B C1 H1C 109.5 . . ?
C2 C1 H1A 109.5 . . ?
C2 C1 H1B 109.5 . . ?
C2 C1 H1C 109.5 . . ?
N1 C2 C1 124.7(4) . . ?
N1 C2 C3 111.0(4) . . ?
C3 C2 C1 124.2(4) . . ?
N2 C3 C2 112.0(4) . . ?
N2 C3 C4 123.1(4) . . ?
C2 C3 C4 124.9(4) . . ?
C3 C4 H4A 109.5 . . ?
C3 C4 H4B 109.5 . . ?
C3 C4 H4C 109.5 . . ?
H4A C4 H4B 109.5 . . ?
H4A C4 H4C 109.5 . . ?
H4B C4 H4C 109.5 . . ?
H5A C5 H5B 109.5 . . ?
H5A C5 H5C 109.5 . . ?
H5B C5 H5C 109.5 . . ?
C6 C5 H5A 109.5 . . ?
C6 C5 H5B 109.5 . . ?
C6 C5 H5C 109.5 . . ?
N3 C6 C5 124.7(4) . . ?
N3 C6 C7 110.7(4) . . ?
C7 C6 C5 124.4(4) . . ?
N4 C7 C6 111.4(4) . . ?
N4 C7 C8 122.6(4) . . ?
C6 C7 C8 125.9(4) . . ?
C7 C8 H8A 109.5 . . ?
C7 C8 H8B 109.5 . . ?
C7 C8 H8C 109.5 . . ?
H8A C8 H8B 109.5 . . ?
H8A C8 H8C 109.5 . . ?
H8B C8 H8C 109.5 . . ?
H9A C9 H9B 109.5 . . ?
H9A C9 H9C 109.5 . . ?
H9B C9 H9C 109.5 . . ?
C10 C9 H9A 109.5 . . ?
C10 C9 H9B 109.5 . . ?
C10 C9 H9C 109.5 . . ?
N5 C10 C9 124.6(5) . . ?
N5 C10 C11 110.2(5) . . ?
C11 C10 C9 125.0(5) . . ?
N6 C11 C10 112.3(4) . . ?
N6 C11 C12 123.7(4) . . ?
C10 C11 C12 124.0(5) . . ?
C11 C12 H12A 109.5 . . ?
C11 C12 H12B 109.5 . . ?
C11 C12 H12C 109.5 . . ?
H12A C12 H12B 109.5 . . ?
H12A C12 H12C 109.5 . . ?
H12B C12 H12C 109.5 . . ?
C14 C13 C18 116.5(4) . . ?
C14 C13 B1 121.7(4) . . ?
C18 C13 B1 121.9(5) . . ?
C13 C14 H14 118.7 . . ?
C13 C14 C15 122.5(5) . . ?
C15 C14 H14 118.7 . . ?
C14 C15 H15 120.0 . . ?
C14 C15 C16 120.0(6) . . ?
C16 C15 H15 120.0 . . ?
C15 C16 C19 123.8(6) . . ?
C17 C16 C15 117.7(5) . . ?
C17 C16 C19 118.5(5) . . ?
C16 C17 H17 118.9 . . ?
C16 C17 C18 122.2(5) . . ?
C18 C17 H17 118.9 . . ?
C13 C18 H18 119.5 . . ?
C17 C18 C13 121.0(5) . . ?
C17 C18 H18 119.5 . . ?
C16 C19 H19 115.8 . . ?
C20 C19 C16 128.3(6) . . ?
C20 C19 H19 115.8 . . ?
C19 C20 H20A 120.0 . . ?
C19 C20 H20B 120.0 . . ?
H20A C20 H20B 120.0 . . ?
N7 C21 C22 110.0(4) . . ?
N14 C21 N7 127.8(4) . . ?
N14 C21 C22 122.1(4) . . ?
C23 C22 C21 133.5(5) . . ?
C23 C22 C27 120.3(5) . . ?
C27 C22 C21 106.2(4) . . ?
C22 C23 H23 120.9 . . ?
C24 C23 C22 118.1(5) . . ?
C24 C23 H23 120.9 . . ?
C23 C24 H24 119.3 . . ?
C23 C24 C25 121.3(5) . . ?
C25 C24 H24 119.3 . . ?
C24 C25 H25 119.5 . . ?
C26 C25 C24 121.0(6) . . ?
C26 C25 H25 119.5 . . ?
C25 C26 H26 121.3 . . ?
C27 C26 C25 117.4(6) . . ?
C27 C26 H26 121.3 . . ?
C22 C27 C28 106.0(4) . . ?
C26 C27 C22 121.8(5) . . ?
C26 C27 C28 132.2(5) . . ?
N7 C28 C27 109.9(4) . . ?
N8 C28 N7 128.1(4) . . ?
N8 C28 C27 122.0(5) . . ?
N8 C29 N9 127.5(4) . . ?
N8 C29 C30 122.4(5) . . ?
N9 C29 C30 110.1(4) . . ?
C31 C30 C29 132.8(5) . . ?
C31 C30 C35 121.5(5) . . ?
C35 C30 C29 105.7(4) . . ?
C30 C31 H31 121.3 . . ?
C32 C31 C30 117.3(5) . . ?
C32 C31 H31 121.3 . . ?
C31 C32 H32 119.3 . . ?
C31 C32 C33 121.4(6) . . ?
C33 C32 H32 119.3 . . ?
C32 C33 H33 119.0 . . ?
C34 C33 C32 122.0(5) . . ?
C34 C33 H33 119.0 . . ?
C33 C34 H34 121.7 . . ?
C33 C34 C35 116.6(5) . . ?
C35 C34 H34 121.7 . . ?
C30 C35 C36 106.8(4) . . ?
C34 C35 C30 121.2(5) . . ?
C34 C35 C36 132.0(5) . . ?
N9 C36 C35 110.0(4) . . ?
N10 C36 N9 127.7(4) . . ?
N10 C36 C35 122.2(4) . . ?
N10 C37 N11 128.1(4) . . ?
N10 C37 C38 122.5(4) . . ?
N11 C37 C38 109.4(4) . . ?
C39 C38 C37 131.7(5) . . ?
C39 C38 C43 121.2(5) . . ?
C43 C38 C37 107.1(4) . . ?
C38 C39 H39 121.4 . . ?
C40 C39 C38 117.2(5) . . ?
C40 C39 H39 121.4 . . ?
C39 C40 H40 119.3 . . ?
C39 C40 C41 121.4(5) . . ?
C41 C40 H40 119.3 . . ?
C40 C41 H41 119.3 . . ?
C42 C41 C40 121.4(5) . . ?
C42 C41 H41 119.3 . . ?
C41 C42 H42 121.5 . . ?
C41 C42 C43 117.0(5) . . ?
C43 C42 H42 121.5 . . ?
C38 C43 C44 105.8(4) . . ?
C42 C43 C38 121.7(5) . . ?
C42 C43 C44 132.4(5) . . ?
N11 C44 C43 110.1(4) . . ?
N12 C44 N11 127.6(4) . . ?
N12 C44 C43 122.2(4) . . ?
N12 C45 N13 128.2(4) . . ?
N12 C45 C46 122.2(4) . . ?
N13 C45 C46 109.6(4) . . ?
C47 C46 C45 131.8(5) . . ?
C47 C46 C51 121.5(5) . . ?
C51 C46 C45 106.7(4) . . ?
C46 C47 H47 121.3 . . ?
C46 C47 C48 117.5(5) . . ?
C48 C47 H47 121.3 . . ?
C47 C48 H48 119.5 . . ?
C47 C48 C49 121.0(5) . . ?
C49 C48 H48 119.5 . . ?
C48 C49 H49 119.4 . . ?
C50 C49 C48 121.2(5) . . ?
C50 C49 H49 119.4 . . ?
C49 C50 H50 121.2 . . ?
C51 C50 C49 117.7(5) . . ?
C51 C50 H50 121.2 . . ?
C46 C51 C52 105.9(4) . . ?
C50 C51 C46 121.1(5) . . ?
C50 C51 C52 132.9(5) . . ?
N13 C52 C51 109.4(4) . . ?
N14 C52 N13 127.2(5) . . ?
N14 C52 C51 123.4(4) . . ?
O1 B1 O3 109.5(4) . . ?
O1 B1 O5 111.2(4) . . ?
O1 B1 C13 109.0(4) . . ?
O3 B1 O5 110.1(4) . . ?
O3 B1 C13 108.6(4) . . ?
O5 B1 C13 108.5(4) . . ?
Cl1S C1S Cl2S 109.9(3) . . ?
Cl1S C1S Cl3S 111.3(4) . . ?
Cl1S C1S H1S 108.3 . . ?
Cl2S C1S H1S 108.3 . . ?
Cl3S C1S Cl2S 110.5(4) . . ?
Cl3S C1S H1S 108.3 . . ?
Cl7S C3S Cl8S 112.6(8) . . ?
Cl7S C3S Cl9S 113.0(9) . . ?
Cl7S C3S H3S 107.2 . . ?
Cl8S C3S H3S 107.2 . . ?
Cl9S C3S Cl8S 109.3(7) . . ?
Cl9S C3S H3S 107.2 . . ?

loop_
_geom_bond_atom_site_label_1
_geom_bond_atom_site_label_2
_geom_bond_distance
_geom_bond_site_symmetry_2
_geom_bond_publ_flag
Zr1 O2 2.112(3) . ?
Zr1 O4 2.095(3) . ?
Zr1 O6 2.121(4) . ?
Zr1 N7 2.254(4) . ?
Zr1 N9 2.253(4) . ?
Zr1 N11 2.247(4) . ?
Zr1 N13 2.254(4) . ?
Fe1 N1 1.909(4) . ?
Fe1 N2 1.914(4) . ?
Fe1 N3 1.897(4) . ?
Fe1 N4 1.921(4) . ?
Fe1 N5 1.890(4) . ?
Fe1 N6 1.922(4) . ?
O1 N1 1.378(5) . ?
O1 B1 1.495(7) . ?
O2 N2 1.361(5) . ?
O3 N3 1.385(5) . ?
O3 B1 1.498(6) . ?
O4 N4 1.366(5) . ?
O5 N5 1.382(5) . ?
O5 B1 1.501(7) . ?
O6 N6 1.371(4) . ?
N1 C2 1.305(6) . ?
N2 C3 1.318(6) . ?
N3 C6 1.324(6) . ?
N4 C7 1.319(6) . ?
N5 C10 1.304(7) . ?
N6 C11 1.305(7) . ?
N7 C21 1.380(6) . ?
N7 C28 1.367(6) . ?
N8 C28 1.332(6) . ?
N8 C29 1.333(6) . ?
N9 C29 1.372(6) . ?
N9 C36 1.377(6) . ?
N10 C36 1.332(6) . ?
N10 C37 1.332(6) . ?
N11 C37 1.382(6) . ?
N11 C44 1.374(6) . ?
N12 C44 1.337(6) . ?
N12 C45 1.327(6) . ?
N13 C45 1.374(6) . ?
N13 C52 1.383(6) . ?
N14 C21 1.337(6) . ?
N14 C52 1.321(6) . ?
C1 H1A 0.9800 . ?
C1 H1B 0.9800 . ?
C1 H1C 0.9800 . ?
C1 C2 1.494(6) . ?
C2 C3 1.448(6) . ?
C3 C4 1.485(7) . ?
C4 H4A 0.9800 . ?
C4 H4B 0.9800 . ?
C4 H4C 0.9800 . ?
C5 H5A 0.9800 . ?
C5 H5B 0.9800 . ?
C5 H5C 0.9800 . ?
C5 C6 1.476(7) . ?
C6 C7 1.454(6) . ?
C7 C8 1.497(7) . ?
C8 H8A 0.9800 . ?
C8 H8B 0.9800 . ?
C8 H8C 0.9800 . ?
C9 H9A 0.9800 . ?
C9 H9B 0.9800 . ?
C9 H9C 0.9800 . ?
C9 C10 1.478(8) . ?
C10 C11 1.464(6) . ?
C11 C12 1.490(7) . ?
C12 H12A 0.9800 . ?
C12 H12B 0.9800 . ?
C12 H12C 0.9800 . ?
C13 C14 1.388(8) . ?
C13 C18 1.395(7) . ?
C13 B1 1.600(7) . ?
C14 H14 0.9500 . ?
C14 C15 1.390(8) . ?
C15 H15 0.9500 . ?
C15 C16 1.399(8) . ?
C16 C17 1.368(8) . ?
C16 C19 1.486(7) . ?
C17 H17 0.9500 . ?
C17 C18 1.390(7) . ?
C18 H18 0.9500 . ?
C19 H19 0.9500 . ?
C19 C20 1.322(10) . ?
C20 H20A 0.9500 . ?
C20 H20B 0.9500 . ?
C21 C22 1.456(7) . ?
C22 C23 1.392(7) . ?
C22 C27 1.409(7) . ?
C23 H23 0.9500 . ?
C23 C24 1.372(8) . ?
C24 H24 0.9500 . ?
C24 C25 1.411(9) . ?
C25 H25 0.9500 . ?
C25 C26 1.388(8) . ?
C26 H26 0.9500 . ?
C26 C27 1.380(8) . ?
C27 C28 1.469(7) . ?
C29 C30 1.464(7) . ?
C30 C31 1.387(7) . ?
C30 C35 1.400(7) . ?
C31 H31 0.9500 . ?
C31 C32 1.380(8) . ?
C32 H32 0.9500 . ?
C32 C33 1.395(8) . ?
C33 H33 0.9500 . ?
C33 C34 1.386(8) . ?
C34 H34 0.9500 . ?
C34 C35 1.398(7) . ?
C35 C36 1.448(7) . ?
C37 C38 1.451(7) . ?
C38 C39 1.393(7) . ?
C38 C43 1.400(7) . ?
C39 H39 0.9500 . ?
C39 C40 1.385(8) . ?
C40 H40 0.9500 . ?
C40 C41 1.407(8) . ?
C41 H41 0.9500 . ?
C41 C42 1.388(7) . ?
C42 H42 0.9500 . ?
C42 C43 1.388(7) . ?
C43 C44 1.456(6) . ?
C45 C46 1.460(7) . ?
C46 C47 1.391(7) . ?
C46 C51 1.409(7) . ?
C47 H47 0.9500 . ?
C47 C48 1.391(8) . ?
C48 H48 0.9500 . ?
C48 C49 1.413(8) . ?
C49 H49 0.9500 . ?
C49 C50 1.392(8) . ?
C50 H50 0.9500 . ?
C50 C51 1.386(7) . ?
C51 C52 1.470(7) . ?
Cl1S C1S 1.740(7) . ?
Cl2S C1S 1.765(7) . ?
Cl3S C1S 1.742(7) . ?
C1S H1S 1.0000 . ?
Cl7S C3S 1.691(15) . ?
Cl8S C3S 1.785(13) . ?
Cl9S C3S 1.744(16) . ?
C3S H3S 1.0000 . ?

loop_
_smtbx_masks_void_nr
_smtbx_masks_void_average_x
_smtbx_masks_void_average_y
_smtbx_masks_void_average_z
_smtbx_masks_void_volume
_smtbx_masks_void_count_electrons
_smtbx_masks_void_content
1 0.000 0.000 0.500 271.7 84.8 ?
